data_4089691
loop_
_publ_author_name
'Cai, Yuanjing'
'Samedov, Kerim'
'Dolinar, Brian S.'
'Song, Zhegang'
'Tang, Ben Zhong'
'Zhang, Chaocan'
'West, Robert'

_publ_section_title
;
 Synthesis and High Solid-State Fluorescence of Cyclic Silole Derivatives
;
_journal_issue 1
_journal_name_full Organometallics
_journal_page_first 78
_journal_paper_doi 10.1021/om500884b
_journal_volume 34
_journal_year 2014
_chemical_formula_moiety 'C80 H56 O4 Si4, 2(C4 H10 O)'
_chemical_formula_sum 'C88 H76 O6 Si4'
_chemical_formula_weight 1341.84
_space_group_crystal_system monoclinic
_space_group_IT_number 15
_space_group_name_Hall '-C 2yc'
_space_group_name_H-M_alt 'C 1 2/c 1'
_atom_sites_solution_hydrogens geom
_atom_sites_solution_primary direct
_cell_angle_alpha 90
_cell_angle_beta 93.825(7)
_cell_angle_gamma 90
_cell_formula_units_Z 4
_cell_length_a 16.7450(12)
_cell_length_b 21.055(3)
_cell_length_c 20.5200(17)
_cell_measurement_reflns_used 9608
_cell_measurement_temperature 100.0
_cell_measurement_theta_max 73.05
_cell_measurement_theta_min 3.38
_cell_volume 7218.5(13)
_computing_cell_refinement 'SAINT+ Ver. 7.68A (Bruker-AXS, 2009)'
_computing_data_collection 'APEX2 Ver. 2012.14-3 (Bruker-AXS, 2012)'
_computing_data_reduction 'SAINT+ Ver. 7.68A'
_computing_molecular_graphics SHELXTL
_computing_publication_material SHELXTL
_computing_structure_refinement SHELXTL
_computing_structure_solution 'SHELXTL (Sheldrick, 2008-2012)'
_diffrn_ambient_temperature 100.0
_diffrn_detector_area_resol_mean 7.9
_diffrn_detector_type 'CCD area detector'
_diffrn_measured_fraction_theta_full 1.000
_diffrn_measured_fraction_theta_max 0.993
_diffrn_measurement_device 'three-circle diffractometer'
_diffrn_measurement_device_type 'Bruker SMART APEX2 area detector'
_diffrn_measurement_method '0.60\ \w and 0.6\ \f scans'
_diffrn_radiation_collimation '0.5 mm double-pinhole'
_diffrn_radiation_monochromator 'equatorially mounted graphite'
_diffrn_radiation_probe x-ray
_diffrn_radiation_type CuK\a
_diffrn_radiation_wavelength 1.54178
_diffrn_reflns_av_R_equivalents 0.0603
_diffrn_reflns_av_unetI/netI 0.0302
_diffrn_reflns_Laue_measured_fraction_full 1.000
_diffrn_reflns_Laue_measured_fraction_max 0.993
_diffrn_reflns_limit_h_max 20
_diffrn_reflns_limit_h_min -20
_diffrn_reflns_limit_k_max 24
_diffrn_reflns_limit_k_min -25
_diffrn_reflns_limit_l_max 24
_diffrn_reflns_limit_l_min -25
_diffrn_reflns_number 61059
_diffrn_reflns_point_group_measured_fraction_full 1.000
_diffrn_reflns_point_group_measured_fraction_max 0.993
_diffrn_reflns_theta_full 67.000
_diffrn_reflns_theta_max 73.124
_diffrn_reflns_theta_min 3.377
_diffrn_source 'sealed X-ray tube'
_diffrn_source_type 'Siemens, K FFCU 2K 90'
_diffrn_standards_number 0
_exptl_absorpt_coefficient_mu 1.201
_exptl_absorpt_correction_T_max 0.8915
_exptl_absorpt_correction_T_min 0.7939
_exptl_absorpt_correction_type analytical
_exptl_absorpt_process_details
;
SADABS-2012/1 (Bruker,2012) was used for absorption correction.
wR2(int) was 0.0696 before and 0.0625 after correction.
The Ratio of minimum to maximum transmission is 0.8905.
The \l/2 correction factor is 0.0015.
;
_exptl_crystal_colour 'light yellow'
_exptl_crystal_colour_modifier light
_exptl_crystal_colour_primary yellow
_exptl_crystal_density_diffrn 1.235
_exptl_crystal_density_method 'not measured'
_exptl_crystal_description block
_exptl_crystal_F_000 2832
_exptl_crystal_size_max 0.236
_exptl_crystal_size_mid 0.146
_exptl_crystal_size_min 0.116
_refine_diff_density_max 0.491
_refine_diff_density_min -0.302
_refine_diff_density_rms 0.048
_refine_ls_extinction_method none
_refine_ls_goodness_of_fit_ref 1.028
_refine_ls_hydrogen_treatment constr
_refine_ls_matrix_type full
_refine_ls_number_parameters 448
_refine_ls_number_reflns 7183
_refine_ls_number_restraints 6
_refine_ls_restrained_S_all 1.032
_refine_ls_R_factor_all 0.0547
_refine_ls_R_factor_gt 0.0404
_refine_ls_shift/su_max 0.001
_refine_ls_shift/su_mean 0.000
_refine_ls_structure_factor_coef Fsqd
_refine_ls_weighting_details 'w=1/[\s^2^(Fo^2^)+(0.0534P)^2^+7.0259P] where P=(Fo^2^+2Fc^2^)/3'
_refine_ls_weighting_scheme calc
_refine_ls_wR_factor_gt 0.1003
_refine_ls_wR_factor_ref 0.1082
_reflns_Friedel_coverage 0.000
_reflns_number_gt 5767
_reflns_number_total 7183
_reflns_threshold_expression 'I > 2\s(I)'
_cod_data_source_file om500884b_si_002.cif
_cod_data_source_block 2
_cod_original_cell_volume 7218.6(13)
_cod_database_code 4089691
_shelx_space_group_comment
;
The symmetry employed for this shelxl refinement is uniquely defined
by the following loop, which should always be used as a source of
symmetry information in preference to the above space-group names.
They are only intended as comments.
;
_shelx_estimated_absorpt_t_max 0.873
_shelx_estimated_absorpt_t_min 0.765
_olex2_refinement_description
;
1. Fixed Uiso
 At 1.2 times of:
  All C(H) groups, All C(H,H,H,H) groups
 At 1.5 times of:
  All C(H,H,H) groups
2. Restrained distances
 O1SA-C2S \\sim O1S-C2S \\sim O1S-C3S \\sim O1SA-C3S
 with sigma of 0.005
3. Uiso/Uaniso restraints and constraints
Uanis(O1SA) = Uanis(O1S)
4. Others
 Sof(O1SA)=Sof(H2SC)=Sof(H2SD)=Sof(H3SC)=Sof(H3SD)=1-FVAR(1)
 Sof(O1S)=Sof(H2SA)=Sof(H2SB)=Sof(H3SA)=Sof(H3SB)=FVAR(1)
5.a Secondary CH2 refined with riding coordinates:
 C2S(H2SA,H2SB), C2S(H2SC,H2SD), C3S(H3SA,H3SB), C3S(H3SC,H3SD)
5.b Aromatic/amide H refined with riding coordinates:
 C6(H6), C7(H7), C8(H8), C9(H9), C10(H10), C12(H12), C13(H13), C14(H14),
 C15(H15), C16(H16), C18(H18), C19(H19), C20(H20), C21(H21), C22(H22), C24(H24),
  C25(H25), C26(H26), C27(H27), C28(H28), C30(H30), C31(H31), C32(H32),
 C33(H33), C36(H36), C37(H37), C38(H38), C39(H39)
5.c Idealised Me refined as rotating group:
 C1S(H1SA,H1SB,H1SC), C4S(H4SA,H4SB,H4SC)
;

loop_
_space_group_symop_operation_xyz
'x, y, z'
'-x, y, -z+1/2'
'x+1/2, y+1/2, z'
'-x+1/2, y+1/2, -z+1/2'
'-x, -y, -z'
'x, -y, z-1/2'
'-x+1/2, -y+1/2, -z'
'x+1/2, -y+1/2, z-1/2'

loop_
_atom_site_label
_atom_site_type_symbol
_atom_site_fract_x
_atom_site_fract_y
_atom_site_fract_z
_atom_site_U_iso_or_equiv
_atom_site_adp_type
_atom_site_occupancy
_atom_site_site_symmetry_order
_atom_site_calc_flag
_atom_site_refinement_flags_posn
_atom_site_refinement_flags_occupancy
_atom_site_disorder_assembly
_atom_site_disorder_group
Si1 Si 0.12624(3) 0.44241(2) 0.28859(2) 0.01545(11) Uani 1 1 d . . . .
Si2 Si -0.04162(3) 0.43609(2) 0.35197(2) 0.01630(11) Uani 1 1 d . . . .
O1 O 0.04812(7) 0.44864(6) 0.33027(6) 0.0197(3) Uani 1 1 d . . . .
O2 O -0.09857(7) 0.42295(6) 0.28594(6) 0.0196(3) Uani 1 1 d . . . .
C1 C 0.20473(10) 0.38808(8) 0.32476(8) 0.0179(3) Uani 1 1 d . . . .
C2 C 0.27006(10) 0.42440(8) 0.34037(8) 0.0191(3) Uani 1 1 d . . . .
C3 C 0.26117(10) 0.49518(8) 0.32619(8) 0.0192(3) Uani 1 1 d . . . .
C4 C 0.18963(10) 0.51455(8) 0.29874(8) 0.0186(3) Uani 1 1 d . . . .
C5 C 0.19236(10) 0.31995(8) 0.33824(9) 0.0205(4) Uani 1 1 d . . . .
C6 C 0.14153(11) 0.28421(9) 0.29525(10) 0.0250(4) Uani 1 1 d . . . .
H6 H 0.1188 0.3034 0.2564 0.030 Uiso 1 1 calc R . . .
C7 C 0.12394(12) 0.22119(9) 0.30856(11) 0.0312(4) Uani 1 1 d . . . .
H7 H 0.0899 0.1975 0.2787 0.037 Uiso 1 1 calc R . . .
C8 C 0.15615(12) 0.19294(9) 0.36555(11) 0.0330(5) Uani 1 1 d . . . .
H8 H 0.1438 0.1500 0.3750 0.040 Uiso 1 1 calc R . . .
C9 C 0.20626(12) 0.22755(9) 0.40849(10) 0.0310(4) Uani 1 1 d . . . .
H9 H 0.2281 0.2083 0.4476 0.037 Uiso 1 1 calc R . . .
C10 C 0.22494(11) 0.29022(9) 0.39499(9) 0.0251(4) Uani 1 1 d . . . .
H10 H 0.2602 0.3132 0.4246 0.030 Uiso 1 1 calc R . . .
C11 C 0.34886(10) 0.40178(8) 0.36947(9) 0.0224(4) Uani 1 1 d . . . .
C12 C 0.37915(12) 0.42363(10) 0.43026(10) 0.0311(4) Uani 1 1 d . . . .
H12 H 0.3477 0.4509 0.4551 0.037 Uiso 1 1 calc R . . .
C13 C 0.45514(13) 0.40569(11) 0.45456(11) 0.0389(5) Uani 1 1 d . . . .
H13 H 0.4753 0.4206 0.4962 0.047 Uiso 1 1 calc R . . .
C14 C 0.50181(13) 0.36628(11) 0.41867(13) 0.0413(6) Uani 1 1 d . . . .
H14 H 0.5543 0.3550 0.4350 0.050 Uiso 1 1 calc R . . .
C15 C 0.47136(13) 0.34353(11) 0.35878(12) 0.0406(5) Uani 1 1 d . . . .
H15 H 0.5026 0.3158 0.3343 0.049 Uiso 1 1 calc R . . .
C16 C 0.39522(12) 0.36118(10) 0.33432(10) 0.0305(4) Uani 1 1 d . . . .
H16 H 0.3747 0.3453 0.2932 0.037 Uiso 1 1 calc R . . .
C17 C 0.32806(11) 0.53974(8) 0.34482(9) 0.0211(4) Uani 1 1 d . . . .
C18 C 0.31717(11) 0.58696(9) 0.39089(10) 0.0270(4) Uani 1 1 d . . . .
H18 H 0.2680 0.5895 0.4113 0.032 Uiso 1 1 calc R . . .
C19 C 0.37747(12) 0.63038(10) 0.40726(10) 0.0321(4) Uani 1 1 d . . . .
H19 H 0.3695 0.6624 0.4388 0.038 Uiso 1 1 calc R . . .
C20 C 0.44932(12) 0.62718(10) 0.37765(10) 0.0324(4) Uani 1 1 d . . . .
H20 H 0.4904 0.6573 0.3884 0.039 Uiso 1 1 calc R . . .
C21 C 0.46111(12) 0.57990(10) 0.33224(10) 0.0305(4) Uani 1 1 d . . . .
H21 H 0.5106 0.5773 0.3122 0.037 Uiso 1 1 calc R . . .
C22 C 0.40072(11) 0.53627(9) 0.31591(9) 0.0247(4) Uani 1 1 d . . . .
H22 H 0.4091 0.5039 0.2848 0.030 Uiso 1 1 calc R . . .
C23 C 0.16503(11) 0.58091(8) 0.28537(8) 0.0209(4) Uani 1 1 d . . . .
C24 C 0.20912(11) 0.62371(9) 0.25080(9) 0.0270(4) Uani 1 1 d . . . .
H24 H 0.2575 0.6102 0.2334 0.032 Uiso 1 1 calc R . . .
C25 C 0.18346(12) 0.68607(9) 0.24136(10) 0.0300(4) Uani 1 1 d . . . .
H25 H 0.2132 0.7145 0.2164 0.036 Uiso 1 1 calc R . . .
C26 C 0.11480(12) 0.70640(10) 0.26834(10) 0.0329(5) Uani 1 1 d . . . .
H26 H 0.0982 0.7493 0.2631 0.039 Uiso 1 1 calc R . . .
C27 C 0.07002(12) 0.66484(10) 0.30287(10) 0.0322(5) Uani 1 1 d . . . .
H27 H 0.0229 0.6791 0.3217 0.039 Uiso 1 1 calc R . . .
C28 C 0.09410(11) 0.60208(9) 0.30999(9) 0.0262(4) Uani 1 1 d . . . .
H28 H 0.0618 0.5731 0.3320 0.031 Uiso 1 1 calc R . . .
C29 C -0.08185(10) 0.49844(8) 0.40460(8) 0.0198(3) Uani 1 1 d . . . .
C30 C -0.09691(10) 0.56275(9) 0.39491(9) 0.0227(4) Uani 1 1 d . . . .
H30 H -0.0867 0.5820 0.3544 0.027 Uiso 1 1 calc R . . .
C31 C -0.12697(11) 0.59896(10) 0.44456(10) 0.0288(4) Uani 1 1 d . . . .
H31 H -0.1370 0.6430 0.4382 0.035 Uiso 1 1 calc R . . .
C32 C -0.14224(12) 0.57037(10) 0.50336(10) 0.0320(5) Uani 1 1 d . . . .
H32 H -0.1623 0.5953 0.5372 0.038 Uiso 1 1 calc R . . .
C33 C -0.12876(11) 0.50622(10) 0.51346(9) 0.0280(4) Uani 1 1 d . . . .
H33 H -0.1403 0.4872 0.5538 0.034 Uiso 1 1 calc R . . .
C34 C -0.09826(10) 0.46959(9) 0.46433(8) 0.0218(4) Uani 1 1 d . . . .
C35 C -0.07783(10) 0.40086(9) 0.47003(9) 0.0225(4) Uani 1 1 d . . . .
C36 C -0.08582(12) 0.36377(10) 0.52531(10) 0.0300(4) Uani 1 1 d . . . .
H36 H -0.1107 0.3808 0.5617 0.036 Uiso 1 1 calc R . . .
C37 C -0.05731(13) 0.30167(10) 0.52726(10) 0.0338(5) Uani 1 1 d . . . .
H37 H -0.0622 0.2768 0.5654 0.041 Uiso 1 1 calc R . . .
C38 C -0.02206(12) 0.27577(9) 0.47465(10) 0.0304(4) Uani 1 1 d . . . .
H38 H -0.0013 0.2338 0.4770 0.037 Uiso 1 1 calc R . . .
C39 C -0.01702(11) 0.31148(9) 0.41787(9) 0.0257(4) Uani 1 1 d . . . .
H39 H 0.0057 0.2933 0.3810 0.031 Uiso 1 1 calc R . . .
C40 C -0.04505(10) 0.37353(9) 0.41495(8) 0.0209(4) Uani 1 1 d . . . .
O1S O 0.70899(10) 0.38967(7) 0.39720(8) 0.0356(4) Uani 0.889(3) 1 d . P A 1
O1SA O 0.6632(4) 0.3777(2) 0.3636(7) 0.0356(4) Uani 0.111(3) 1 d . P A 2
C1S C 0.74871(16) 0.28253(12) 0.40714(15) 0.0545(7) Uani 1 1 d . . . .
H1SA H 0.7562 0.2437 0.3820 0.082 Uiso 1 1 calc GR . . .
H1SB H 0.7051 0.2763 0.4360 0.082 Uiso 1 1 calc GR . . .
H1SC H 0.7982 0.2924 0.4334 0.082 Uiso 1 1 calc GR . . .
C2S C 0.72839(17) 0.33610(12) 0.36153(13) 0.0493(6) Uani 1 1 d . . . .
H2SA H 0.7746 0.3456 0.3354 0.059 Uiso 0.889(3) 1 calc R P A 1
H2SB H 0.6825 0.3241 0.3311 0.059 Uiso 0.889(3) 1 calc R P A 1
H2SC H 0.7765 0.3635 0.3631 0.059 Uiso 0.111(3) 1 calc R P A 2
H2SD H 0.7239 0.3171 0.3173 0.059 Uiso 0.111(3) 1 calc R P A 2
C3S C 0.68758(18) 0.44149(12) 0.35584(14) 0.0544(7) Uani 1 1 d . . . .
H3SA H 0.6398 0.4306 0.3270 0.065 Uiso 0.889(3) 1 calc R P A 1
H3SB H 0.7320 0.4517 0.3281 0.065 Uiso 0.889(3) 1 calc R P A 1
H3SC H 0.6677 0.4535 0.3110 0.065 Uiso 0.111(3) 1 calc R P A 2
H3SD H 0.7466 0.4399 0.3555 0.065 Uiso 0.111(3) 1 calc R P A 2
C4S C 0.67020(18) 0.49665(14) 0.39722(18) 0.0704(9) Uani 1 1 d . . . .
H4SA H 0.6570 0.5335 0.3694 0.106 Uiso 1 1 calc GR . . .
H4SB H 0.7173 0.5063 0.4265 0.106 Uiso 1 1 calc GR . . .
H4SC H 0.6248 0.4867 0.4232 0.106 Uiso 1 1 calc GR . . .

loop_
_atom_site_aniso_label
_atom_site_aniso_U_11
_atom_site_aniso_U_22
_atom_site_aniso_U_33
_atom_site_aniso_U_23
_atom_site_aniso_U_13
_atom_site_aniso_U_12
Si1 0.0156(2) 0.0147(2) 0.0163(2) 0.00026(16) 0.00282(16) 0.00000(17)
Si2 0.0182(2) 0.0164(2) 0.0148(2) -0.00032(17) 0.00433(17) 0.00041(17)
O1 0.0196(6) 0.0212(6) 0.0187(6) -0.0015(5) 0.0045(5) -0.0003(5)
O2 0.0207(6) 0.0210(6) 0.0172(6) -0.0005(5) 0.0034(5) -0.0017(5)
C1 0.0199(8) 0.0173(8) 0.0169(8) -0.0001(6) 0.0045(6) 0.0027(6)
C2 0.0205(8) 0.0199(9) 0.0173(8) -0.0006(6) 0.0038(7) 0.0026(7)
C3 0.0201(8) 0.0194(9) 0.0185(8) -0.0010(6) 0.0052(7) -0.0013(7)
C4 0.0199(8) 0.0173(8) 0.0188(8) -0.0003(6) 0.0044(6) -0.0020(7)
C5 0.0187(8) 0.0170(8) 0.0265(9) 0.0006(7) 0.0076(7) 0.0025(7)
C6 0.0217(9) 0.0209(9) 0.0325(10) 0.0003(7) 0.0031(8) 0.0011(7)
C7 0.0259(10) 0.0203(10) 0.0478(12) -0.0041(8) 0.0059(9) -0.0030(8)
C8 0.0327(11) 0.0163(9) 0.0516(13) 0.0048(8) 0.0155(9) 0.0016(8)
C9 0.0348(11) 0.0259(10) 0.0333(11) 0.0092(8) 0.0098(9) 0.0064(8)
C10 0.0302(10) 0.0218(9) 0.0240(9) 0.0005(7) 0.0066(8) 0.0036(7)
C11 0.0216(9) 0.0176(9) 0.0277(9) 0.0034(7) -0.0011(7) -0.0006(7)
C12 0.0332(11) 0.0281(10) 0.0311(10) 0.0005(8) -0.0045(8) 0.0022(8)
C13 0.0393(12) 0.0332(12) 0.0415(12) 0.0076(9) -0.0176(10) -0.0028(9)
C14 0.0247(10) 0.0341(12) 0.0635(15) 0.0167(11) -0.0104(10) 0.0034(9)
C15 0.0287(11) 0.0344(12) 0.0588(15) 0.0047(10) 0.0040(10) 0.0111(9)
C16 0.0265(10) 0.0282(10) 0.0366(11) -0.0011(8) -0.0001(8) 0.0049(8)
C17 0.0214(8) 0.0194(9) 0.0222(9) 0.0023(7) -0.0020(7) -0.0008(7)
C18 0.0228(9) 0.0266(10) 0.0316(10) -0.0042(8) 0.0020(8) -0.0004(7)
C19 0.0303(10) 0.0275(10) 0.0377(11) -0.0099(8) -0.0029(8) -0.0005(8)
C20 0.0280(10) 0.0304(11) 0.0379(11) -0.0012(9) -0.0045(8) -0.0103(8)
C21 0.0221(9) 0.0366(11) 0.0330(10) 0.0016(8) 0.0026(8) -0.0072(8)
C22 0.0241(9) 0.0247(9) 0.0252(9) -0.0015(7) 0.0020(7) -0.0021(7)
C23 0.0242(9) 0.0180(9) 0.0201(9) 0.0004(7) -0.0009(7) -0.0011(7)
C24 0.0253(9) 0.0243(10) 0.0315(10) 0.0015(8) 0.0034(8) -0.0030(8)
C25 0.0309(10) 0.0241(10) 0.0355(11) 0.0071(8) 0.0058(8) -0.0054(8)
C26 0.0360(11) 0.0209(10) 0.0419(12) 0.0056(8) 0.0035(9) 0.0027(8)
C27 0.0309(10) 0.0278(11) 0.0386(11) 0.0018(8) 0.0075(9) 0.0067(8)
C28 0.0276(10) 0.0224(9) 0.0290(10) 0.0038(7) 0.0054(8) 0.0002(8)
C29 0.0164(8) 0.0234(9) 0.0198(8) -0.0047(7) 0.0018(6) 0.0004(7)
C30 0.0190(8) 0.0231(9) 0.0262(9) -0.0032(7) 0.0019(7) 0.0007(7)
C31 0.0242(9) 0.0256(10) 0.0362(11) -0.0090(8) -0.0001(8) 0.0036(8)
C32 0.0267(10) 0.0417(12) 0.0282(10) -0.0145(9) 0.0057(8) 0.0061(8)
C33 0.0231(9) 0.0401(12) 0.0215(9) -0.0038(8) 0.0055(7) 0.0018(8)
C34 0.0158(8) 0.0298(10) 0.0198(9) -0.0026(7) 0.0021(6) -0.0005(7)
C35 0.0175(8) 0.0289(10) 0.0210(9) 0.0015(7) 0.0017(7) -0.0037(7)
C36 0.0290(10) 0.0379(11) 0.0240(9) 0.0056(8) 0.0071(8) -0.0014(8)
C37 0.0370(11) 0.0359(11) 0.0285(10) 0.0140(9) 0.0013(8) -0.0085(9)
C38 0.0334(11) 0.0229(10) 0.0346(11) 0.0065(8) -0.0009(9) -0.0048(8)
C39 0.0284(10) 0.0219(9) 0.0268(10) 0.0011(7) 0.0027(8) -0.0028(7)
C40 0.0198(8) 0.0228(9) 0.0200(8) 0.0028(7) 0.0012(7) -0.0030(7)
O1S 0.0349(9) 0.0349(9) 0.0368(9) -0.0002(7) 0.0019(7) 0.0018(7)
O1SA 0.0349(9) 0.0349(9) 0.0368(9) -0.0002(7) 0.0019(7) 0.0018(7)
C1S 0.0410(14) 0.0400(14) 0.080(2) 0.0098(13) -0.0128(13) -0.0004(11)
C2S 0.0535(15) 0.0429(14) 0.0520(15) -0.0008(11) 0.0065(12) 0.0074(12)
C3S 0.0623(17) 0.0397(14) 0.0614(17) 0.0094(12) 0.0053(13) 0.0059(12)
C4S 0.0507(16) 0.0510(17) 0.107(3) -0.0117(17) -0.0157(17) 0.0090(13)

loop_
_atom_type_symbol
_atom_type_description
_atom_type_scat_dispersion_real
_atom_type_scat_dispersion_imag
_atom_type_scat_source
C C 0.0181 0.0091 'International Tables Vol C Tables 4.2.6.8 and 6.1.1.4'
H H 0.0000 0.0000 'International Tables Vol C Tables 4.2.6.8 and 6.1.1.4'
O O 0.0492 0.0322 'International Tables Vol C Tables 4.2.6.8 and 6.1.1.4'
Si Si 0.2541 0.3302 'International Tables Vol C Tables 4.2.6.8 and 6.1.1.4'

loop_
_geom_angle_atom_site_label_1
_geom_angle_atom_site_label_2
_geom_angle_atom_site_label_3
_geom_angle
_geom_angle_site_symmetry_1
_geom_angle_site_symmetry_3
O1 Si1 O2 109.25(6) . 2
O1 Si1 C1 114.48(7) . .
O1 Si1 C4 110.56(7) . .
O2 Si1 C1 111.79(7) 2 .
O2 Si1 C4 115.97(7) 2 .
C4 Si1 C1 94.29(8) . .
O1 Si2 O2 107.58(6) . .
O1 Si2 C29 115.14(7) . .
O1 Si2 C40 112.43(7) . .
O2 Si2 C29 112.93(7) . .
O2 Si2 C40 114.65(7) . .
C40 Si2 C29 93.89(8) . .
Si1 O1 Si2 158.85(8) . .
Si1 O2 Si2 149.01(8) 2 .
C2 C1 Si1 106.57(12) . .
C2 C1 C5 128.63(16) . .
C5 C1 Si1 124.58(13) . .
C1 C2 C3 116.09(15) . .
C1 C2 C11 126.42(16) . .
C11 C2 C3 117.50(15) . .
C4 C3 C2 116.55(15) . .
C4 C3 C17 123.12(16) . .
C17 C3 C2 120.28(15) . .
C3 C4 Si1 106.49(13) . .
C3 C4 C23 126.23(16) . .
C23 C4 Si1 127.06(13) . .
C6 C5 C1 119.31(16) . .
C10 C5 C1 122.53(17) . .
C10 C5 C6 118.00(17) . .
C5 C6 H6 119.5 . .
C7 C6 C5 121.06(18) . .
C7 C6 H6 119.5 . .
C6 C7 H7 120.0 . .
C8 C7 C6 119.92(19) . .
C8 C7 H7 120.0 . .
C7 C8 H8 120.1 . .
C9 C8 C7 119.73(18) . .
C9 C8 H8 120.1 . .
C8 C9 H9 119.7 . .
C8 C9 C10 120.59(19) . .
C10 C9 H9 119.7 . .
C5 C10 H10 119.7 . .
C9 C10 C5 120.69(18) . .
C9 C10 H10 119.7 . .
C12 C11 C2 120.88(17) . .
C16 C11 C2 119.97(17) . .
C16 C11 C12 119.05(18) . .
C11 C12 H12 119.9 . .
C13 C12 C11 120.1(2) . .
C13 C12 H12 119.9 . .
C12 C13 H13 119.7 . .
C14 C13 C12 120.6(2) . .
C14 C13 H13 119.7 . .
C13 C14 H14 120.3 . .
C15 C14 C13 119.47(19) . .
C15 C14 H14 120.3 . .
C14 C15 H15 119.9 . .
C14 C15 C16 120.2(2) . .
C16 C15 H15 119.9 . .
C11 C16 C15 120.6(2) . .
C11 C16 H16 119.7 . .
C15 C16 H16 119.7 . .
C18 C17 C3 119.55(16) . .
C22 C17 C3 121.41(16) . .
C22 C17 C18 119.02(17) . .
C17 C18 H18 119.7 . .
C19 C18 C17 120.60(18) . .
C19 C18 H18 119.7 . .
C18 C19 H19 120.0 . .
C20 C19 C18 120.08(19) . .
C20 C19 H19 120.0 . .
C19 C20 H20 120.1 . .
C19 C20 C21 119.77(18) . .
C21 C20 H20 120.1 . .
C20 C21 H21 119.9 . .
C20 C21 C22 120.15(18) . .
C22 C21 H21 119.9 . .
C17 C22 C21 120.36(18) . .
C17 C22 H22 119.8 . .
C21 C22 H22 119.8 . .
C24 C23 C4 123.87(17) . .
C24 C23 C28 118.17(17) . .
C28 C23 C4 117.95(16) . .
C23 C24 H24 119.5 . .
C23 C24 C25 120.90(18) . .
C25 C24 H24 119.5 . .
C24 C25 H25 120.1 . .
C26 C25 C24 119.72(18) . .
C26 C25 H25 120.1 . .
C25 C26 H26 119.8 . .
C25 C26 C27 120.45(19) . .
C27 C26 H26 119.8 . .
C26 C27 H27 120.2 . .
C26 C27 C28 119.65(19) . .
C28 C27 H27 120.2 . .
C23 C28 H28 119.5 . .
C27 C28 C23 121.01(18) . .
C27 C28 H28 119.5 . .
C30 C29 Si2 132.53(14) . .
C30 C29 C34 119.99(16) . .
C34 C29 Si2 107.48(13) . .
C29 C30 H30 120.0 . .
C29 C30 C31 119.98(18) . .
C31 C30 H30 120.0 . .
C30 C31 H31 120.2 . .
C32 C31 C30 119.67(19) . .
C32 C31 H31 120.2 . .
C31 C32 H32 119.5 . .
C33 C32 C31 121.10(18) . .
C33 C32 H32 119.5 . .
C32 C33 H33 120.1 . .
C32 C33 C34 119.76(18) . .
C34 C33 H33 120.1 . .
C29 C34 C35 115.42(15) . .
C33 C34 C29 119.48(18) . .
C33 C34 C35 125.05(17) . .
C36 C35 C34 125.12(17) . .
C36 C35 C40 119.20(18) . .
C40 C35 C34 115.63(15) . .
C35 C36 H36 120.0 . .
C35 C36 C37 119.96(19) . .
C37 C36 H36 120.0 . .
C36 C37 H37 119.5 . .
C38 C37 C36 120.92(18) . .
C38 C37 H37 119.5 . .
C37 C38 H38 120.2 . .
C37 C38 C39 119.64(19) . .
C39 C38 H38 120.2 . .
C38 C39 H39 119.8 . .
C40 C39 C38 120.31(18) . .
C40 C39 H39 119.8 . .
C35 C40 Si2 107.53(13) . .
C39 C40 Si2 132.42(14) . .
C39 C40 C35 119.83(17) . .
C2S O1S C3S 111.58(19) . .
C2S O1SA C3S 111.0(4) . .
H1SA C1S H1SB 109.5 . .
H1SA C1S H1SC 109.5 . .
H1SB C1S H1SC 109.5 . .
C2S C1S H1SA 109.5 . .
C2S C1S H1SB 109.5 . .
C2S C1S H1SC 109.5 . .
O1S C2S C1S 109.5(2) . .
O1S C2S H2SA 109.8 . .
O1S C2S H2SB 109.8 . .
O1SA C2S C1S 126.8(5) . .
O1SA C2S H2SC 105.6 . .
O1SA C2S H2SD 105.6 . .
C1S C2S H2SA 109.8 . .
C1S C2S H2SB 109.8 . .
C1S C2S H2SC 105.6 . .
C1S C2S H2SD 105.6 . .
H2SA C2S H2SB 108.2 . .
H2SC C2S H2SD 106.1 . .
O1S C3S H3SA 110.0 . .
O1S C3S H3SB 110.0 . .
O1S C3S C4S 108.3(2) . .
O1SA C3S H3SC 105.4 . .
O1SA C3S H3SD 105.4 . .
O1SA C3S C4S 127.7(5) . .
H3SA C3S H3SB 108.4 . .
H3SC C3S H3SD 106.0 . .
C4S C3S H3SA 110.0 . .
C4S C3S H3SB 110.0 . .
C4S C3S H3SC 105.4 . .
C4S C3S H3SD 105.4 . .
C3S C4S H4SA 109.5 . .
C3S C4S H4SB 109.5 . .
C3S C4S H4SC 109.5 . .
H4SA C4S H4SB 109.5 . .
H4SA C4S H4SC 109.5 . .
H4SB C4S H4SC 109.5 . .

loop_
_geom_bond_atom_site_label_1
_geom_bond_atom_site_label_2
_geom_bond_distance
_geom_bond_site_symmetry_2
Si1 O1 1.6152(12) .
Si1 O2 1.6209(12) 2
Si1 C1 1.8593(17) .
Si1 C4 1.8570(17) .
Si2 O1 1.6174(12) .
Si2 O2 1.6276(12) .
Si2 C29 1.8549(17) .
Si2 C40 1.8488(18) .
O2 Si1 1.6208(12) 2
C1 C2 1.355(2) .
C1 C5 1.478(2) .
C2 C3 1.524(2) .
C2 C11 1.490(2) .
C3 C4 1.352(2) .
C3 C17 1.491(2) .
C4 C23 1.477(2) .
C5 C6 1.403(3) .
C5 C10 1.400(3) .
C6 H6 0.9500 .
C6 C7 1.390(3) .
C7 H7 0.9500 .
C7 C8 1.389(3) .
C8 H8 0.9500 .
C8 C9 1.383(3) .
C9 H9 0.9500 .
C9 C10 1.388(3) .
C10 H10 0.9500 .
C11 C12 1.393(3) .
C11 C16 1.389(3) .
C12 H12 0.9500 .
C12 C13 1.388(3) .
C13 H13 0.9500 .
C13 C14 1.385(3) .
C14 H14 0.9500 .
C14 C15 1.384(3) .
C15 H15 0.9500 .
C15 C16 1.389(3) .
C16 H16 0.9500 .
C17 C18 1.392(3) .
C17 C22 1.391(3) .
C18 H18 0.9500 .
C18 C19 1.387(3) .
C19 H19 0.9500 .
C19 C20 1.385(3) .
C20 H20 0.9500 .
C20 C21 1.387(3) .
C21 H21 0.9500 .
C21 C22 1.391(3) .
C22 H22 0.9500 .
C23 C24 1.389(3) .
C23 C28 1.395(3) .
C24 H24 0.9500 .
C24 C25 1.391(3) .
C25 H25 0.9500 .
C25 C26 1.377(3) .
C26 H26 0.9500 .
C26 C27 1.379(3) .
C27 H27 0.9500 .
C27 C28 1.386(3) .
C28 H28 0.9500 .
C29 C30 1.389(3) .
C29 C34 1.411(2) .
C30 H30 0.9500 .
C30 C31 1.393(3) .
C31 H31 0.9500 .
C31 C32 1.387(3) .
C32 H32 0.9500 .
C32 C33 1.383(3) .
C33 H33 0.9500 .
C33 C34 1.393(3) .
C34 C35 1.490(3) .
C35 C36 1.391(3) .
C35 C40 1.412(3) .
C36 H36 0.9500 .
C36 C37 1.392(3) .
C37 H37 0.9500 .
C37 C38 1.377(3) .
C38 H38 0.9500 .
C38 C39 1.394(3) .
C39 H39 0.9500 .
C39 C40 1.388(3) .
O1S C2S 1.395(3) .
O1S C3S 1.414(3) .
O1SA C2S 1.402(4) .
O1SA C3S 1.417(4) .
C1S H1SA 0.9800 .
C1S H1SB 0.9800 .
C1S H1SC 0.9800 .
C1S C2S 1.490(3) .
C2S H2SA 0.9900 .
C2S H2SB 0.9900 .
C2S H2SC 0.9900 .
C2S H2SD 0.9900 .
C3S H3SA 0.9900 .
C3S H3SB 0.9900 .
C3S H3SC 0.9900 .
C3S H3SD 0.9900 .
C3S C4S 1.479(4) .
C4S H4SA 0.9800 .
C4S H4SB 0.9800 .
C4S H4SC 0.9800 .

loop_
_geom_torsion_atom_site_label_1
_geom_torsion_atom_site_label_2
_geom_torsion_atom_site_label_3
_geom_torsion_atom_site_label_4
_geom_torsion
_geom_torsion_site_symmetry_1
_geom_torsion_site_symmetry_4
Si1 C1 C2 C3 1.13(18) . .
Si1 C1 C2 C11 -178.59(15) . .
Si1 C1 C5 C6 35.8(2) . .
Si1 C1 C5 C10 -139.49(15) . .
Si1 C4 C23 C24 -133.57(17) . .
Si1 C4 C23 C28 47.7(2) . .
Si2 C29 C30 C31 -179.14(14) . .
Si2 C29 C34 C33 179.48(14) . .
Si2 C29 C34 C35 1.70(19) . .
O1 Si1 C1 C2 -115.84(12) . .
O1 Si1 C1 C5 59.17(16) . .
O1 Si1 C4 C3 118.65(12) . .
O1 Si1 C4 C23 -56.20(16) . .
O1 Si2 O2 Si1 -44.90(17) . 2
O1 Si2 C29 C30 61.06(19) . .
O1 Si2 C29 C34 -119.12(12) . .
O1 Si2 C40 C35 121.23(12) . .
O1 Si2 C40 C39 -53.1(2) . .
O2 Si1 O1 Si2 27.8(3) 2 .
O2 Si1 C1 C2 119.27(12) 2 .
O2 Si1 C1 C5 -65.73(15) 2 .
O2 Si1 C4 C3 -116.30(12) 2 .
O2 Si1 C4 C23 68.85(16) 2 .
O2 Si2 O1 Si1 -33.7(3) . .
O2 Si2 C29 C30 -63.06(19) . .
O2 Si2 C29 C34 116.76(12) . .
O2 Si2 C40 C35 -115.47(12) . .
O2 Si2 C40 C39 70.2(2) . .
C1 Si1 O1 Si2 -98.4(2) . .
C1 Si1 C4 C3 0.48(13) . .
C1 Si1 C4 C23 -174.36(15) . .
C1 C2 C3 C4 -0.9(2) . .
C1 C2 C3 C17 176.72(15) . .
C1 C2 C11 C12 -118.8(2) . .
C1 C2 C11 C16 64.9(3) . .
C1 C5 C6 C7 -175.48(17) . .
C1 C5 C10 C9 174.40(17) . .
C2 C1 C5 C6 -150.29(18) . .
C2 C1 C5 C10 34.4(3) . .
C2 C3 C4 Si1 0.06(18) . .
C2 C3 C4 C23 174.96(15) . .
C2 C3 C17 C18 -116.54(19) . .
C2 C3 C17 C22 65.1(2) . .
C2 C11 C12 C13 -175.33(18) . .
C2 C11 C16 C15 175.15(19) . .
C3 C2 C11 C12 61.4(2) . .
C3 C2 C11 C16 -114.86(19) . .
C3 C4 C23 C24 52.6(3) . .
C3 C4 C23 C28 -126.2(2) . .
C3 C17 C18 C19 -177.65(18) . .
C3 C17 C22 C21 177.49(17) . .
C4 Si1 O1 Si2 156.6(2) . .
C4 Si1 C1 C2 -0.93(13) . .
C4 Si1 C1 C5 174.07(14) . .
C4 C3 C17 C18 60.9(2) . .
C4 C3 C17 C22 -117.4(2) . .
C4 C23 C24 C25 -178.36(18) . .
C4 C23 C28 C27 175.86(18) . .
C5 C1 C2 C3 -173.60(16) . .
C5 C1 C2 C11 6.7(3) . .
C5 C6 C7 C8 0.8(3) . .
C6 C5 C10 C9 -1.0(3) . .
C6 C7 C8 C9 -0.6(3) . .
C7 C8 C9 C10 -0.3(3) . .
C8 C9 C10 C5 1.1(3) . .
C10 C5 C6 C7 0.1(3) . .
C11 C2 C3 C4 178.89(16) . .
C11 C2 C3 C17 -3.5(2) . .
C11 C12 C13 C14 0.4(3) . .
C12 C11 C16 C15 -1.2(3) . .
C12 C13 C14 C15 -1.6(3) . .
C13 C14 C15 C16 1.3(3) . .
C14 C15 C16 C11 0.0(3) . .
C16 C11 C12 C13 1.0(3) . .
C17 C3 C4 Si1 -177.44(13) . .
C17 C3 C4 C23 -2.5(3) . .
C17 C18 C19 C20 0.1(3) . .
C18 C17 C22 C21 -0.8(3) . .
C18 C19 C20 C21 -0.9(3) . .
C19 C20 C21 C22 0.7(3) . .
C20 C21 C22 C17 0.1(3) . .
C22 C17 C18 C19 0.7(3) . .
C23 C24 C25 C26 2.1(3) . .
C24 C23 C28 C27 -3.0(3) . .
C24 C25 C26 C27 -2.1(3) . .
C25 C26 C27 C28 -0.5(3) . .
C26 C27 C28 C23 3.0(3) . .
C28 C23 C24 C25 0.4(3) . .
C29 Si2 O1 Si1 -160.6(2) . .
C29 Si2 O2 Si1 83.27(17) . 2
C29 Si2 C40 C35 1.97(13) . .
C29 Si2 C40 C39 -172.40(19) . .
C29 C30 C31 C32 -0.4(3) . .
C29 C34 C35 C36 177.18(18) . .
C29 C34 C35 C40 -0.2(2) . .
C30 C29 C34 C33 -0.7(3) . .
C30 C29 C34 C35 -178.45(16) . .
C30 C31 C32 C33 -0.6(3) . .
C31 C32 C33 C34 0.9(3) . .
C32 C33 C34 C29 -0.3(3) . .
C32 C33 C34 C35 177.23(18) . .
C33 C34 C35 C36 -0.5(3) . .
C33 C34 C35 C40 -177.87(17) . .
C34 C29 C30 C31 1.0(3) . .
C34 C35 C36 C37 -173.54(18) . .
C34 C35 C40 Si2 -1.38(19) . .
C34 C35 C40 C39 173.84(16) . .
C35 C36 C37 C38 -0.9(3) . .
C36 C35 C40 Si2 -178.95(14) . .
C36 C35 C40 C39 -3.7(3) . .
C36 C37 C38 C39 -2.0(3) . .
C37 C38 C39 C40 2.0(3) . .
C38 C39 C40 Si2 174.65(15) . .
C38 C39 C40 C35 0.8(3) . .
C40 Si2 O1 Si1 93.5(2) . .
C40 Si2 O2 Si1 -170.76(15) . 2
C40 Si2 C29 C30 178.08(18) . .
C40 Si2 C29 C34 -2.09(13) . .
C40 C35 C36 C37 3.8(3) . .
C2S O1S C3S O1SA 55.3(5) . .
C2S O1S C3S C4S -178.4(2) . .
C2S O1SA C3S O1S -54.5(5) . .
C2S O1SA C3S C4S -129.7(6) . .
C3S O1S C2S O1SA -55.3(5) . .
C3S O1S C2S C1S -178.8(2) . .
C3S O1SA C2S O1S 54.8(5) . .
C3S O1SA C2S C1S 133.9(6) . .
